data_4338517
loop_
_publ_author_name
'Joslin, Evan E.'
'Quillian, Brandon'
'Gunnoe, T. Brent'
'Cundari, Thomas R.'
'Sabat, Michal'
'Myers, William H.'

_publ_section_title
;
 C-H Activation of Pyrazolyl Ligands by Ru(II).
;
_journal_issue 12
_journal_name_full 'Inorganic chemistry'
_journal_page_first 6270
_journal_page_last 6279
_journal_paper_doi 10.1021/ic500811n
_journal_volume 53
_journal_year 2014
_chemical_formula_sum 'C22 H30 Br O3 P Ru'
_chemical_formula_weight 554.41
_chemical_name_systematic
; 
 ? 
;
_space_group_IT_number 14
_symmetry_cell_setting monoclinic
_symmetry_space_group_name_Hall '-P 2yn'
_symmetry_space_group_name_H-M 'P 1 21/n 1'
_atom_sites_solution_hydrogens geom
_atom_sites_solution_primary direct
_atom_sites_solution_secondary difmap
_audit_creation_method SHELXL-97
_cell_angle_alpha 90.00
_cell_angle_beta 94.3160(10)
_cell_angle_gamma 90.00
_cell_formula_units_Z 4
_cell_length_a 7.1218(2)
_cell_length_b 13.8532(4)
_cell_length_c 23.3707(7)
_cell_measurement_reflns_used 9747
_cell_measurement_temperature 153(2)
_cell_measurement_theta_max 36.59
_cell_measurement_theta_min 3.50
_cell_volume 2299.21(12)
_computing_cell_refinement 'Bruker SAINT'
_computing_data_collection 'Bruker APEX2'
_computing_data_reduction 'Bruker SAINT'
_computing_molecular_graphics 'Bruker SHELXTL'
_computing_publication_material 'Bruker SHELXTL'
_computing_structure_refinement 'SHELXL-97 (Sheldrick, 2008)'
_computing_structure_solution 'SHELXS-97 (Sheldrick, 2008)'
_diffrn_ambient_temperature 153(2)
_diffrn_measured_fraction_theta_full 0.990
_diffrn_measured_fraction_theta_max 0.990
_diffrn_measurement_device_type 'Bruker APEX-II CCD'
_diffrn_measurement_method '\f and \w scans'
_diffrn_radiation_monochromator graphite
_diffrn_radiation_source 'fine-focus sealed tube'
_diffrn_radiation_type MoK\a
_diffrn_radiation_wavelength 0.71073
_diffrn_reflns_av_R_equivalents 0.0247
_diffrn_reflns_av_sigmaI/netI 0.0206
_diffrn_reflns_limit_h_max 11
_diffrn_reflns_limit_h_min -11
_diffrn_reflns_limit_k_max 23
_diffrn_reflns_limit_k_min -23
_diffrn_reflns_limit_l_max 39
_diffrn_reflns_limit_l_min -38
_diffrn_reflns_number 55901
_diffrn_reflns_theta_full 37.13
_diffrn_reflns_theta_max 37.13
_diffrn_reflns_theta_min 3.40
_exptl_absorpt_coefficient_mu 2.509
_exptl_absorpt_correction_T_max 0.6609
_exptl_absorpt_correction_T_min 0.4189
_exptl_absorpt_correction_type empirical
_exptl_absorpt_process_details 'Bruker SADABS'
_exptl_crystal_colour orange
_exptl_crystal_density_diffrn 1.602
_exptl_crystal_density_meas ?
_exptl_crystal_density_method 'not measured'
_exptl_crystal_description needle
_exptl_crystal_F_000 1120
_exptl_crystal_size_max 0.42
_exptl_crystal_size_mid 0.18
_exptl_crystal_size_min 0.18
_refine_diff_density_max 1.237
_refine_diff_density_min -0.912
_refine_diff_density_rms 0.082
_refine_ls_extinction_coef 0
_refine_ls_extinction_method none
_refine_ls_goodness_of_fit_ref 1.036
_refine_ls_hydrogen_treatment constr
_refine_ls_matrix_type full
_refine_ls_number_parameters 257
_refine_ls_number_reflns 10887
_refine_ls_number_restraints 0
_refine_ls_restrained_S_all 1.036
_refine_ls_R_factor_all 0.0377
_refine_ls_R_factor_gt 0.0272
_refine_ls_shift/su_max 0.002
_refine_ls_shift/su_mean 0.000
_refine_ls_structure_factor_coef Fsqd
_refine_ls_weighting_details 'calc w=1/[\s^2^(Fo^2^)+(0.0000P)^2^+0.0000P] where P=(Fo^2^+2Fc^2^)/3'
_refine_ls_weighting_scheme calc
_refine_ls_wR_factor_gt 0.0598
_refine_ls_wR_factor_ref 0.0641
_reflns_number_gt 9282
_reflns_number_total 11678
_reflns_threshold_expression >2sigma(I)
_cod_data_source_file ic500811n_si_001.cif
_cod_data_source_block evan210_0m
_cod_depositor_comments
;
The following automatic conversions were performed:

'_symmetry_cell_setting' value 'Monoclinic' changed to 'monoclinic'
according to
/usr/data/users/saulius/crontab/automatic-downloads/rss-feeds/ACS/lib/dictionaries/cif_core.dic
dictionary named 'cif_core.dic' version 2.4.2 from 2011-04-26.

Automatic conversion script
Id: cif_fix_values 2281 2013-09-26 08:29:07Z andrius 

 Adding full bibliography for 4338517--4338518.cif.

The following automatic conversions were performed:

'_exptl_crystal_density_meas' value 'not measured' was changed to '?'
- the value is perceived as not measured.

Automatic conversion script
Id: cif_fix_values 3008 2015-01-20 13:52:24Z robertas 
;
_cod_original_sg_symbol_H-M P2(1)/n
_cod_database_code 4338517

loop_
_symmetry_equiv_pos_as_xyz
'x, y, z'
'-x+1/2, y+1/2, -z+1/2'
'-x, -y, -z'
'x-1/2, -y-1/2, z-1/2'

loop_
_atom_site_label
_atom_site_type_symbol
_atom_site_fract_x
_atom_site_fract_y
_atom_site_fract_z
_atom_site_U_iso_or_equiv
_atom_site_adp_type
_atom_site_occupancy
_atom_site_symmetry_multiplicity
_atom_site_calc_flag
_atom_site_refinement_flags
Ru1 Ru 0.122182(14) 0.246198(7) 0.137746(4) 0.01604(3) Uani 1 1 d .
Br1 Br 0.37406(2) 0.187480(12) 0.074216(6) 0.02519(3) Uani 1 1 d .
P1 P -0.01485(5) 0.10398(2) 0.122881(14) 0.01634(6) Uani 1 1 d .
O1 O 0.10578(14) 0.00656(7) 0.12879(5) 0.0267(2) Uani 1 1 d .
O2 O -0.17737(16) 0.08357(8) 0.16517(5) 0.0261(2) Uani 1 1 d .
O3 O -0.12434(16) 0.09115(8) 0.06088(4) 0.0246(2) Uani 1 1 d .
C1 C 0.0003(2) -0.08105(10) 0.11372(8) 0.0298(3) Uani 1 1 d .
H1A H 0.0240 -0.1294 0.1446 0.036 Uiso 1 1 calc R
H1B H 0.0448 -0.1084 0.0780 0.036 Uiso 1 1 calc R
C2 C -0.2742(2) -0.00820(12) 0.15757(7) 0.0309(3) Uani 1 1 d .
H2A H -0.4118 0.0030 0.1528 0.037 Uiso 1 1 calc R
H2B H -0.2471 -0.0486 0.1921 0.037 Uiso 1 1 calc R
C3 C -0.2425(2) 0.00518(11) 0.05322(7) 0.0263(3) Uani 1 1 d .
H3A H -0.2115 -0.0296 0.0181 0.032 Uiso 1 1 calc R
H3B H -0.3766 0.0245 0.0484 0.032 Uiso 1 1 calc R
C4 C -0.21118(19) -0.06124(10) 0.10501(6) 0.0221(2) Uani 1 1 d .
C5 C -0.3157(2) -0.15775(12) 0.09630(9) 0.0332(3) Uani 1 1 d .
H5A H -0.2644 -0.1919 0.0637 0.040 Uiso 1 1 calc R
H5B H -0.2880 -0.1978 0.1310 0.040 Uiso 1 1 calc R
C6 C -0.5275(3) -0.15070(15) 0.08484(9) 0.0386(4) Uani 1 1 d .
H6A H -0.5810 -0.1179 0.1170 0.058 Uiso 1 1 calc R
H6B H -0.5811 -0.2157 0.0806 0.058 Uiso 1 1 calc R
H6C H -0.5575 -0.1140 0.0495 0.058 Uiso 1 1 calc R
C7 C 0.2571(2) 0.18338(9) 0.21125(6) 0.0194(2) Uani 1 1 d .
C8 C 0.1582(2) 0.16171(10) 0.25936(6) 0.0227(2) Uani 1 1 d .
H8 H 0.0245 0.1626 0.2558 0.027 Uiso 1 1 calc R
C9 C 0.2515(2) 0.13887(11) 0.31230(6) 0.0281(3) Uani 1 1 d .
H9 H 0.1808 0.1262 0.3444 0.034 Uiso 1 1 calc R
C10 C 0.4465(3) 0.13451(13) 0.31846(7) 0.0332(3) Uani 1 1 d .
H10 H 0.5102 0.1194 0.3545 0.040 Uiso 1 1 calc R
C11 C 0.5464(2) 0.15265(15) 0.27107(7) 0.0341(3) Uani 1 1 d .
H11 H 0.6799 0.1487 0.2744 0.041 Uiso 1 1 calc R
C12 C 0.4521(2) 0.17673(12) 0.21826(6) 0.0263(3) Uani 1 1 d .
H12 H 0.5236 0.1889 0.1863 0.032 Uiso 1 1 calc R
C13 C 0.1213(3) 0.38461(10) 0.19184(7) 0.0284(3) Uani 1 1 d .
C14 C 0.2061(2) 0.40387(10) 0.14091(7) 0.0265(3) Uani 1 1 d .
H14 H 0.3297 0.4301 0.1427 0.032 Uiso 1 1 calc R
C15 C 0.1094(2) 0.38456(10) 0.08618(6) 0.0228(2) Uani 1 1 d .
H15 H 0.1708 0.3980 0.0524 0.027 Uiso 1 1 calc R
C16 C -0.0731(2) 0.34651(10) 0.08104(6) 0.0206(2) Uani 1 1 d .
C17 C -0.1503(2) 0.31775(10) 0.13324(6) 0.0242(3) Uani 1 1 d .
H17 H -0.2669 0.2841 0.1314 0.029 Uiso 1 1 calc R
C18 C -0.0570(2) 0.33826(11) 0.18749(6) 0.0267(3) Uani 1 1 d .
H18 H -0.1143 0.3208 0.2214 0.032 Uiso 1 1 calc R
C19 C 0.2189(4) 0.40774(13) 0.24931(8) 0.0418(5) Uani 1 1 d .
H19A H 0.3553 0.4098 0.2461 0.063 Uiso 1 1 calc R
H19B H 0.1896 0.3579 0.2770 0.063 Uiso 1 1 calc R
H19C H 0.1758 0.4706 0.2624 0.063 Uiso 1 1 calc R
C20 C -0.1852(2) 0.32959(11) 0.02443(7) 0.0256(3) Uani 1 1 d .
H20 H -0.2480 0.2653 0.0265 0.031 Uiso 1 1 calc R
C21 C -0.0637(3) 0.32754(18) -0.02614(8) 0.0422(4) Uani 1 1 d .
H21A H -0.0104 0.3918 -0.0316 0.063 Uiso 1 1 calc R
H21B H -0.1407 0.3086 -0.0608 0.063 Uiso 1 1 calc R
H21C H 0.0386 0.2808 -0.0187 0.063 Uiso 1 1 calc R
C22 C -0.3396(3) 0.40625(15) 0.01586(10) 0.0431(4) Uani 1 1 d .
H22A H -0.4230 0.4024 0.0473 0.065 Uiso 1 1 calc R
H22B H -0.4128 0.3950 -0.0207 0.065 Uiso 1 1 calc R
H22C H -0.2820 0.4705 0.0155 0.065 Uiso 1 1 calc R

loop_
_atom_site_aniso_label
_atom_site_aniso_U_11
_atom_site_aniso_U_22
_atom_site_aniso_U_33
_atom_site_aniso_U_23
_atom_site_aniso_U_13
_atom_site_aniso_U_12
Ru1 0.01829(4) 0.01406(4) 0.01578(4) -0.00073(3) 0.00127(3) -0.00073(3)
Br1 0.02193(6) 0.03134(7) 0.02299(6) -0.00338(5) 0.00620(5) 0.00072(5)
P1 0.01648(13) 0.01447(12) 0.01794(13) -0.00142(10) 0.00039(10) 0.00022(10)
O1 0.0187(4) 0.0154(4) 0.0448(6) -0.0024(4) -0.0049(4) 0.0006(3)
O2 0.0273(5) 0.0253(5) 0.0269(5) -0.0078(4) 0.0096(4) -0.0087(4)
O3 0.0295(5) 0.0219(4) 0.0213(4) 0.0002(4) -0.0051(4) -0.0052(4)
C1 0.0225(6) 0.0153(5) 0.0503(9) -0.0028(6) -0.0054(6) 0.0004(5)
C2 0.0345(8) 0.0270(7) 0.0324(7) -0.0053(6) 0.0112(6) -0.0127(6)
C3 0.0266(7) 0.0232(6) 0.0280(7) -0.0034(5) -0.0057(5) -0.0046(5)
C4 0.0196(6) 0.0173(5) 0.0290(6) -0.0026(5) 0.0000(5) -0.0020(4)
C5 0.0296(7) 0.0210(6) 0.0485(10) -0.0042(6) -0.0010(7) -0.0064(5)
C6 0.0271(8) 0.0389(9) 0.0497(11) -0.0071(8) 0.0020(7) -0.0115(7)
C7 0.0239(6) 0.0168(5) 0.0174(5) -0.0018(4) 0.0013(4) -0.0016(4)
C8 0.0250(6) 0.0211(6) 0.0223(6) 0.0015(4) 0.0037(5) 0.0006(5)
C9 0.0394(8) 0.0261(7) 0.0193(6) 0.0020(5) 0.0044(5) 0.0013(6)
C10 0.0398(9) 0.0379(8) 0.0207(6) 0.0017(6) -0.0048(6) 0.0030(7)
C11 0.0265(7) 0.0467(10) 0.0281(7) 0.0022(7) -0.0042(6) 0.0021(7)
C12 0.0264(7) 0.0317(7) 0.0210(6) 0.0021(5) 0.0030(5) 0.0001(5)
C13 0.0458(9) 0.0161(5) 0.0225(6) -0.0043(5) -0.0020(6) 0.0037(5)
C14 0.0330(7) 0.0172(5) 0.0284(7) -0.0016(5) -0.0027(6) -0.0058(5)
C15 0.0280(6) 0.0177(5) 0.0227(6) 0.0027(4) 0.0007(5) -0.0029(5)
C16 0.0229(6) 0.0162(5) 0.0228(6) 0.0024(4) 0.0013(5) 0.0023(4)
C17 0.0255(6) 0.0206(6) 0.0271(6) 0.0025(5) 0.0065(5) 0.0053(5)
C18 0.0378(8) 0.0209(6) 0.0224(6) -0.0001(5) 0.0088(5) 0.0071(5)
C19 0.0705(14) 0.0269(7) 0.0262(7) -0.0079(6) -0.0085(8) -0.0017(8)
C20 0.0263(6) 0.0233(6) 0.0263(6) 0.0045(5) -0.0038(5) 0.0001(5)
C21 0.0416(10) 0.0616(13) 0.0228(7) -0.0041(8) -0.0014(7) -0.0054(9)
C22 0.0349(9) 0.0405(10) 0.0521(11) 0.0132(9) -0.0094(8) 0.0090(7)

loop_
_atom_type_symbol
_atom_type_description
_atom_type_scat_dispersion_real
_atom_type_scat_dispersion_imag
_atom_type_scat_source
C C 0.0033 0.0016 'International Tables Vol C Tables 4.2.6.8 and 6.1.1.4'
H H 0.0000 0.0000 'International Tables Vol C Tables 4.2.6.8 and 6.1.1.4'
O O 0.0106 0.0060 'International Tables Vol C Tables 4.2.6.8 and 6.1.1.4'
P P 0.1023 0.0942 'International Tables Vol C Tables 4.2.6.8 and 6.1.1.4'
Br Br -0.2901 2.4595 'International Tables Vol C Tables 4.2.6.8 and 6.1.1.4'
Ru Ru -1.2594 0.8363 'International Tables Vol C Tables 4.2.6.8 and 6.1.1.4'

loop_
_geom_angle_atom_site_label_1
_geom_angle_atom_site_label_2
_geom_angle_atom_site_label_3
_geom_angle
C7 Ru1 C17 125.59(5)
C7 Ru1 C18 93.21(5)
C17 Ru1 C18 37.78(6)
C7 Ru1 P1 85.90(4)
C17 Ru1 P1 90.96(4)
C18 Ru1 P1 109.44(5)
C7 Ru1 C15 141.90(5)
C17 Ru1 C15 65.66(5)
C18 Ru1 C15 77.78(5)
P1 Ru1 C15 132.11(4)
C7 Ru1 C14 105.69(5)
C17 Ru1 C14 78.13(6)
C18 Ru1 C14 65.50(6)
P1 Ru1 C14 167.30(4)
C15 Ru1 C14 36.88(5)
C7 Ru1 C13 85.15(5)
C17 Ru1 C13 66.84(6)
C18 Ru1 C13 36.73(6)
P1 Ru1 C13 144.06(5)
C15 Ru1 C13 65.43(5)
C14 Ru1 C13 35.75(6)
C7 Ru1 C16 159.95(5)
C17 Ru1 C16 37.06(5)
C18 Ru1 C16 66.81(5)
P1 Ru1 C16 101.88(4)
C15 Ru1 C16 35.60(5)
C14 Ru1 C16 65.47(5)
C13 Ru1 C16 77.72(5)
C7 Ru1 Br1 92.63(4)
C17 Ru1 Br1 141.49(4)
C18 Ru1 Br1 163.00(4)
P1 Ru1 Br1 86.894(10)
C15 Ru1 Br1 87.82(4)
C14 Ru1 Br1 97.55(4)
C13 Ru1 Br1 128.23(5)
C16 Ru1 Br1 106.11(4)
O1 P1 O3 101.89(6)
O1 P1 O2 101.88(6)
O3 P1 O2 102.31(6)
O1 P1 Ru1 120.62(4)
O3 P1 Ru1 114.78(4)
O2 P1 Ru1 112.98(4)
C1 O1 P1 114.71(9)
C2 O2 P1 115.96(9)
C3 O3 P1 115.95(9)
O1 C1 C4 111.56(11)
O2 C2 C4 110.75(12)
O3 C3 C4 110.26(11)
C3 C4 C1 107.35(13)
C3 C4 C2 108.30(12)
C1 C4 C2 108.98(13)
C3 C4 C5 112.33(13)
C1 C4 C5 108.89(12)
C2 C4 C5 110.88(13)
C6 C5 C4 115.67(14)
C12 C7 C8 116.66(13)
C12 C7 Ru1 121.15(10)
C8 C7 Ru1 121.30(10)
C9 C8 C7 121.66(14)
C10 C9 C8 120.52(15)
C11 C10 C9 118.70(15)
C10 C11 C12 120.50(16)
C11 C12 C7 121.91(14)
C14 C13 C18 117.79(14)
C14 C13 C19 121.31(17)
C18 C13 C19 120.84(16)
C14 C13 Ru1 70.86(8)
C18 C13 Ru1 67.82(8)
C19 C13 Ru1 130.61(12)
C13 C14 C15 120.94(14)
C13 C14 Ru1 73.39(8)
C15 C14 Ru1 71.48(8)
C16 C15 C14 121.92(14)
C16 C15 Ru1 74.13(8)
C14 C15 Ru1 71.64(8)
C15 C16 C17 116.46(13)
C15 C16 C20 124.03(13)
C17 C16 C20 119.42(13)
C15 C16 Ru1 70.27(8)
C17 C16 Ru1 66.26(8)
C20 C16 Ru1 131.61(10)
C18 C17 C16 121.51(14)
C18 C17 Ru1 71.98(9)
C16 C17 Ru1 76.68(8)
C17 C18 C13 120.81(14)
C17 C18 Ru1 70.24(8)
C13 C18 Ru1 75.44(9)
C16 C20 C21 112.97(13)
C16 C20 C22 109.51(14)
C21 C20 C22 110.94(15)

loop_
_geom_bond_atom_site_label_1
_geom_bond_atom_site_label_2
_geom_bond_distance
Ru1 C7 2.0935(13)
Ru1 C17 2.1747(14)
Ru1 C18 2.1975(14)
Ru1 P1 2.2144(3)
Ru1 C15 2.2623(14)
Ru1 C14 2.2644(14)
Ru1 C13 2.2969(14)
Ru1 C16 2.3118(13)
Ru1 Br1 2.54652(18)
P1 O1 1.6003(11)
P1 O3 1.6029(10)
P1 O2 1.6027(11)
O1 C1 1.4565(18)
O2 C2 1.4509(18)
O3 C3 1.4617(18)
C1 C4 1.529(2)
C2 C4 1.527(2)
C3 C4 1.523(2)
C4 C5 1.536(2)
C5 C6 1.516(3)
C7 C12 1.389(2)
C7 C8 1.4032(19)
C8 C9 1.396(2)
C9 C10 1.387(3)
C10 C11 1.384(3)
C11 C12 1.400(2)
C13 C14 1.400(2)
C13 C18 1.419(2)
C13 C19 1.500(2)
C14 C15 1.432(2)
C15 C16 1.399(2)
C16 C17 1.432(2)
C16 C20 1.511(2)
C17 C18 1.416(2)
C20 C21 1.517(3)
C20 C22 1.531(2)
